data_4135326
loop_
_publ_author_name
'Kim, Jinwoo'
'Kim, Dongwook'
'Chang, Sukbok'

_publ_section_title
;
 Merging Two Functions in a Single Rh Catalyst System: Bimodular Conjugate
 for Light-Induced Oxidative Coupling
;
_journal_name_full 'Journal of the American Chemical Society'
_journal_paper_doi 10.1021/jacs.0c09982
_journal_year 2020
_chemical_formula_sum 'C30 H30 N Rh'
_chemical_formula_weight 507.46
_space_group_crystal_system triclinic
_space_group_IT_number 2
_space_group_name_Hall '-P 1'
_space_group_name_H-M_alt 'P -1'
_atom_sites_solution_hydrogens geom
_audit_creation_method SHELXL-2018/3
_cell_angle_alpha 89.4274(14)
_cell_angle_beta 84.7711(13)
_cell_angle_gamma 88.9100(13)
_cell_formula_units_Z 2
_cell_length_a 8.4358(3)
_cell_length_b 11.8215(5)
_cell_length_c 11.8878(5)
_cell_measurement_reflns_used 9655
_cell_measurement_temperature 173(2)
_cell_measurement_theta_max 27.52
_cell_measurement_theta_min 2.95
_cell_volume 1180.31(8)
_computing_cell_refinement 'Bruker APEX software'
_computing_data_collection 'Bruker APEX software'
_computing_data_reduction 'Bruker APEX software'
_computing_molecular_graphics ORTEP
_computing_publication_material CIFTAB
_computing_structure_refinement SHELXL
_computing_structure_solution SHELXS
_diffrn_ambient_temperature 173(2)
_diffrn_measured_fraction_theta_full 0.997
_diffrn_measured_fraction_theta_max 0.997
_diffrn_measurement_device_type 'CCD detector'
_diffrn_measurement_method 'phi and omega scans'
_diffrn_radiation_type MoK\a
_diffrn_radiation_wavelength 0.71073
_diffrn_reflns_av_R_equivalents 0.0293
_diffrn_reflns_av_unetI/netI 0.0130
_diffrn_reflns_Laue_measured_fraction_full 0.997
_diffrn_reflns_Laue_measured_fraction_max 0.997
_diffrn_reflns_limit_h_max 10
_diffrn_reflns_limit_h_min -10
_diffrn_reflns_limit_k_max 15
_diffrn_reflns_limit_k_min -15
_diffrn_reflns_limit_l_max 15
_diffrn_reflns_limit_l_min -15
_diffrn_reflns_number 65125
_diffrn_reflns_point_group_measured_fraction_full 0.997
_diffrn_reflns_point_group_measured_fraction_max 0.997
_diffrn_reflns_theta_full 25.242
_diffrn_reflns_theta_max 27.538
_diffrn_reflns_theta_min 2.950
_diffrn_source 'fine-focus sealed tube'
_exptl_absorpt_coefficient_mu 0.741
_exptl_absorpt_correction_T_max 0.7456
_exptl_absorpt_correction_T_min 0.6560
_exptl_absorpt_correction_type multi-scan
_exptl_absorpt_process_details SADABS
_exptl_crystal_colour yellow
_exptl_crystal_density_diffrn 1.428
_exptl_crystal_description plate
_exptl_crystal_F_000 524
_exptl_crystal_size_max 0.314
_exptl_crystal_size_mid 0.212
_exptl_crystal_size_min 0.071
_refine_diff_density_max 1.022
_refine_diff_density_min -0.643
_refine_diff_density_rms 0.064
_refine_ls_extinction_method none
_refine_ls_goodness_of_fit_ref 1.202
_refine_ls_hydrogen_treatment constr
_refine_ls_matrix_type full
_refine_ls_number_parameters 295
_refine_ls_number_reflns 5417
_refine_ls_number_restraints 0
_refine_ls_restrained_S_all 1.202
_refine_ls_R_factor_all 0.0271
_refine_ls_R_factor_gt 0.0229
_refine_ls_shift/su_max 0.001
_refine_ls_shift/su_mean 0.000
_refine_ls_structure_factor_coef Fsqd
_refine_ls_weighting_details 'w=1/[\s^2^(Fo^2^)+(0.0068P)^2^+1.1892P] where P=(Fo^2^+2Fc^2^)/3'
_refine_ls_weighting_scheme calc
_refine_ls_wR_factor_gt 0.0494
_refine_ls_wR_factor_ref 0.0538
_reflns_Friedel_coverage 0.000
_reflns_number_gt 5061
_reflns_number_total 5417
_reflns_threshold_expression 'I > 2\s(I)'
_cod_data_source_file ja0c09982_si_002.cif
_cod_data_source_block A20149_002
_cod_depositor_comments
;
The following automatic conversions were performed:

data item '_exptl_absorpt_correction_type' value 'MULTI-SCAN' was
changed to 'multi-scan' in accordance with the
/home/data/users/saulius/crontab/automatic-downloads/rss-feeds/ACS/lib/dictionaries/cif_core.dic
dictionary named 'cif_core.dic' version 2.4.2 last updated on
2011-04-26.

Automatic conversion script
Id: cif_fix_values 7556 2019-12-06 15:28:31Z antanas 
;
_cod_database_code 4135326
_shelx_shelxl_version_number 2018/3
_shelx_space_group_comment
;
The symmetry employed for this shelxl refinement is uniquely defined
by the following loop, which should always be used as a source of
symmetry information in preference to the above space-group names.
They are only intended as comments.
;
_shelx_estimated_absorpt_t_min 0.801
_shelx_estimated_absorpt_t_max 0.949

loop_
_space_group_symop_operation_xyz
'x, y, z'
'-x, -y, -z'

loop_
_atom_site_label
_atom_site_type_symbol
_atom_site_fract_x
_atom_site_fract_y
_atom_site_fract_z
_atom_site_U_iso_or_equiv
_atom_site_adp_type
_atom_site_occupancy
_atom_site_site_symmetry_order
_atom_site_calc_flag
_atom_site_refinement_flags_posn
_atom_site_refinement_flags_adp
_atom_site_refinement_flags_occupancy
_atom_site_disorder_assembly
_atom_site_disorder_group
Rh1 Rh 0.38310(2) 0.81257(2) 0.73679(2) 0.01983(5) Uani 1 1 d . . . . .
N2 N 0.54131(19) 0.71057(13) 0.63651(14) 0.0272(3) Uani 1 1 d . . . . .
C3 C 0.6840(2) 0.66947(17) 0.6596(2) 0.0344(4) Uani 1 1 d . . . . .
H3 H 0.719337 0.683325 0.731751 0.041 Uiso 1 1 calc R U . . .
C4 C 0.7828(3) 0.60684(19) 0.5813(2) 0.0447(6) Uani 1 1 d . . . . .
H4 H 0.884227 0.580451 0.599990 0.054 Uiso 1 1 calc R U . . .
C5 C 0.7334(3) 0.58378(18) 0.4783(2) 0.0482(6) Uani 1 1 d . . . . .
H5 H 0.799802 0.540878 0.425051 0.058 Uiso 1 1 calc R U . . .
C6 C 0.5844(3) 0.62353(17) 0.45119(19) 0.0407(5) Uani 1 1 d . . . . .
C7 C 0.5192(4) 0.6050(2) 0.3462(2) 0.0545(7) Uani 1 1 d . . . . .
H7 H 0.579232 0.562335 0.289337 0.065 Uiso 1 1 calc R U . . .
C8 C 0.3751(4) 0.6466(2) 0.3259(2) 0.0570(8) Uani 1 1 d . . . . .
H8 H 0.335919 0.631968 0.255135 0.068 Uiso 1 1 calc R U . . .
C9 C 0.2774(3) 0.71288(19) 0.40831(18) 0.0416(6) Uani 1 1 d . . . . .
C10 C 0.1268(3) 0.7589(2) 0.3927(2) 0.0523(7) Uani 1 1 d . . . . .
H10 H 0.079559 0.745232 0.324621 0.063 Uiso 1 1 calc R U . . .
C11 C 0.0475(3) 0.8234(2) 0.4753(2) 0.0473(6) Uani 1 1 d . . . . .
H11 H -0.054552 0.854269 0.463684 0.057 Uiso 1 1 calc R U . . .
C12 C 0.1138(2) 0.84509(19) 0.57723(19) 0.0352(5) Uani 1 1 d . . . . .
H12 H 0.056672 0.891511 0.632346 0.042 Uiso 1 1 calc R U . . .
C13 C 0.2601(2) 0.80019(15) 0.59844(15) 0.0246(4) Uani 1 1 d . . . . .
C14 C 0.3400(3) 0.73386(16) 0.51227(16) 0.0299(4) Uani 1 1 d . . . . .
C15 C 0.4910(2) 0.68771(15) 0.53316(16) 0.0292(4) Uani 1 1 d . . . . .
C16 C 0.2775(2) 0.95766(16) 0.82908(17) 0.0278(4) Uani 1 1 d . . . . .
C17 C 0.3623(2) 0.89279(16) 0.90745(16) 0.0276(4) Uani 1 1 d . . . . .
C18 C 0.5252(2) 0.88950(15) 0.86752(16) 0.0259(4) Uani 1 1 d . . . . .
C19 C 0.5437(2) 0.95697(15) 0.76494(16) 0.0237(4) Uani 1 1 d . . . . .
C20 C 0.3933(2) 1.00112(15) 0.74330(16) 0.0250(4) Uani 1 1 d . . . . .
C21 C 0.1051(3) 0.9931(2) 0.8453(2) 0.0473(6) Uani 1 1 d . . . . .
H21A H 0.091533 1.054140 0.900746 0.071 Uiso 1 1 calc R U . . .
H21B H 0.041224 0.928395 0.872655 0.071 Uiso 1 1 calc R U . . .
H21C H 0.070181 1.019925 0.773166 0.071 Uiso 1 1 calc R U . . .
C22 C 0.2910(3) 0.8425(2) 1.01630(19) 0.0458(6) Uani 1 1 d . . . . .
H22A H 0.297972 0.896623 1.077510 0.069 Uiso 1 1 calc R U . . .
H22B H 0.349433 0.772796 1.032963 0.069 Uiso 1 1 calc R U . . .
H22C H 0.179131 0.825272 1.009621 0.069 Uiso 1 1 calc R U . . .
C23 C 0.6572(3) 0.83766(19) 0.9284(2) 0.0416(5) Uani 1 1 d . . . . .
H23A H 0.684770 0.889171 0.987393 0.062 Uiso 1 1 calc R U . . .
H23B H 0.750699 0.824315 0.874677 0.062 Uiso 1 1 calc R U . . .
H23C H 0.622320 0.765627 0.962897 0.062 Uiso 1 1 calc R U . . .
C24 C 0.6987(2) 0.97773(19) 0.69663(19) 0.0359(5) Uani 1 1 d . . . . .
H24A H 0.759933 1.032336 0.735575 0.054 Uiso 1 1 calc R U . . .
H24B H 0.678028 1.008019 0.622214 0.054 Uiso 1 1 calc R U . . .
H24C H 0.759431 0.906433 0.687391 0.054 Uiso 1 1 calc R U . . .
C25 C 0.3577(3) 1.08177(18) 0.6503(2) 0.0404(5) Uani 1 1 d . . . . .
H25A H 0.339503 1.157944 0.681181 0.061 Uiso 1 1 calc R U . . .
H25B H 0.262328 1.057543 0.616581 0.061 Uiso 1 1 calc R U . . .
H25C H 0.448161 1.082507 0.592386 0.061 Uiso 1 1 calc R U . . .
C26 C 0.2725(2) 0.66693(15) 0.79610(15) 0.0230(3) Uani 1 1 d . . . . .
C27 C 0.1220(2) 0.63301(17) 0.77239(17) 0.0311(4) Uani 1 1 d . . . . .
H27 H 0.061221 0.680626 0.727092 0.037 Uiso 1 1 calc R U . . .
C28 C 0.0579(3) 0.53116(18) 0.81327(19) 0.0361(5) Uani 1 1 d . . . . .
H28 H -0.044456 0.510640 0.793963 0.043 Uiso 1 1 calc R U . . .
C29 C 0.1392(3) 0.45925(17) 0.88107(17) 0.0324(4) Uani 1 1 d . . . . .
C30 C 0.2867(3) 0.49392(17) 0.90935(17) 0.0321(4) Uani 1 1 d . . . . .
H30 H 0.344296 0.447972 0.958151 0.039 Uiso 1 1 calc R U . . .
C31 C 0.3518(2) 0.59511(16) 0.86724(17) 0.0291(4) Uani 1 1 d . . . . .
H31 H 0.453449 0.615897 0.887673 0.035 Uiso 1 1 calc R U . . .
C32 C 0.0710(3) 0.34654(19) 0.9197(2) 0.0460(6) Uani 1 1 d . . . . .
H32A H 0.084490 0.335055 1.000059 0.069 Uiso 1 1 calc R U . . .
H32B H 0.126766 0.285728 0.875842 0.069 Uiso 1 1 calc R U . . .
H32C H -0.042607 0.345805 0.908290 0.069 Uiso 1 1 calc R U . . .

loop_
_atom_site_aniso_label
_atom_site_aniso_U_11
_atom_site_aniso_U_22
_atom_site_aniso_U_33
_atom_site_aniso_U_23
_atom_site_aniso_U_13
_atom_site_aniso_U_12
Rh1 0.01810(7) 0.01892(7) 0.02241(7) -0.00080(5) -0.00090(5) -0.00320(5)
N2 0.0279(8) 0.0213(7) 0.0313(8) -0.0011(6) 0.0045(6) -0.0044(6)
C3 0.0284(10) 0.0271(10) 0.0462(12) -0.0014(9) 0.0045(9) 0.0003(8)
C4 0.0354(12) 0.0291(11) 0.0661(16) -0.0046(11) 0.0142(11) 0.0025(9)
C5 0.0534(15) 0.0254(10) 0.0600(16) -0.0080(10) 0.0277(12) -0.0040(10)
C6 0.0599(15) 0.0231(10) 0.0356(11) -0.0067(8) 0.0176(10) -0.0156(9)
C7 0.087(2) 0.0392(13) 0.0340(12) -0.0126(10) 0.0168(13) -0.0240(14)
C8 0.100(2) 0.0474(14) 0.0241(11) -0.0050(10) -0.0022(13) -0.0403(16)
C9 0.0644(15) 0.0357(11) 0.0266(10) 0.0047(9) -0.0088(10) -0.0282(11)
C10 0.0714(18) 0.0545(15) 0.0359(12) 0.0141(11) -0.0270(12) -0.0357(14)
C11 0.0424(13) 0.0532(14) 0.0503(14) 0.0235(12) -0.0246(11) -0.0212(11)
C12 0.0312(10) 0.0373(11) 0.0385(11) 0.0102(9) -0.0099(9) -0.0097(9)
C13 0.0276(9) 0.0224(8) 0.0246(9) 0.0051(7) -0.0050(7) -0.0102(7)
C14 0.0419(11) 0.0250(9) 0.0231(9) 0.0026(7) -0.0020(8) -0.0161(8)
C15 0.0408(11) 0.0185(8) 0.0268(9) -0.0017(7) 0.0073(8) -0.0111(8)
C16 0.0232(9) 0.0254(9) 0.0342(10) -0.0103(8) 0.0015(7) -0.0023(7)
C17 0.0357(10) 0.0222(9) 0.0244(9) -0.0059(7) 0.0025(8) -0.0094(7)
C18 0.0298(9) 0.0218(9) 0.0273(9) -0.0038(7) -0.0080(7) -0.0045(7)
C19 0.0219(8) 0.0213(8) 0.0281(9) -0.0029(7) -0.0021(7) -0.0063(7)
C20 0.0258(9) 0.0178(8) 0.0317(10) -0.0014(7) -0.0045(7) -0.0037(7)
C21 0.0256(11) 0.0504(14) 0.0648(16) -0.0201(12) 0.0045(10) 0.0011(10)
C22 0.0677(16) 0.0379(12) 0.0299(11) -0.0070(9) 0.0115(11) -0.0194(11)
C23 0.0473(13) 0.0331(11) 0.0482(13) -0.0001(10) -0.0244(11) -0.0015(9)
C24 0.0264(10) 0.0389(11) 0.0415(12) -0.0026(9) 0.0038(8) -0.0118(8)
C25 0.0457(13) 0.0283(10) 0.0493(13) 0.0093(9) -0.0150(10) -0.0036(9)
C26 0.0267(9) 0.0209(8) 0.0209(8) -0.0023(7) 0.0012(7) -0.0036(7)
C27 0.0306(10) 0.0302(10) 0.0329(10) 0.0083(8) -0.0045(8) -0.0075(8)
C28 0.0315(10) 0.0379(11) 0.0397(12) 0.0071(9) -0.0051(9) -0.0147(9)
C29 0.0416(11) 0.0254(10) 0.0292(10) 0.0018(8) 0.0032(8) -0.0085(8)
C30 0.0419(11) 0.0249(9) 0.0296(10) 0.0035(8) -0.0039(8) -0.0009(8)
C31 0.0312(10) 0.0260(9) 0.0305(10) -0.0011(8) -0.0042(8) -0.0040(8)
C32 0.0568(15) 0.0313(11) 0.0503(14) 0.0104(10) -0.0042(11) -0.0167(10)

loop_
_atom_type_symbol
_atom_type_description
_atom_type_scat_dispersion_real
_atom_type_scat_dispersion_imag
_atom_type_scat_source
C C 0.0033 0.0016 'International Tables Vol C Tables 4.2.6.8 and 6.1.1.4'
H H 0.0000 0.0000 'International Tables Vol C Tables 4.2.6.8 and 6.1.1.4'
N N 0.0061 0.0033 'International Tables Vol C Tables 4.2.6.8 and 6.1.1.4'
Rh Rh -1.1178 0.9187 'International Tables Vol C Tables 4.2.6.8 and 6.1.1.4'

loop_
_geom_angle_atom_site_label_1
_geom_angle_atom_site_label_2
_geom_angle_atom_site_label_3
_geom_angle
_geom_angle_site_symmetry_1
_geom_angle_site_symmetry_3
_geom_angle_publ_flag
C13 Rh1 C26 87.30(7) . . ?
C13 Rh1 N2 80.37(7) . . ?
C26 Rh1 N2 87.77(6) . . ?
C13 Rh1 C16 105.25(8) . . ?
C26 Rh1 C16 109.63(7) . . ?
N2 Rh1 C16 161.74(7) . . ?
C13 Rh1 C20 98.16(7) . . ?
C26 Rh1 C20 147.68(7) . . ?
N2 Rh1 C20 124.55(6) . . ?
C16 Rh1 C20 38.17(7) . . ?
C13 Rh1 C17 140.24(8) . . ?
C26 Rh1 C17 93.25(7) . . ?
N2 Rh1 C17 139.39(7) . . ?
C16 Rh1 C17 37.83(7) . . ?
C20 Rh1 C17 62.50(7) . . ?
C13 Rh1 C19 123.34(7) . . ?
C26 Rh1 C19 149.21(7) . . ?
N2 Rh1 C19 99.45(6) . . ?
C16 Rh1 C19 62.78(7) . . ?
C20 Rh1 C19 36.62(7) . . ?
C17 Rh1 C19 62.00(7) . . ?
C13 Rh1 C18 159.75(7) . . ?
C26 Rh1 C18 111.70(7) . . ?
N2 Rh1 C18 106.38(7) . . ?
C16 Rh1 C18 62.72(7) . . ?
C20 Rh1 C18 62.10(7) . . ?
C17 Rh1 C18 36.64(7) . . ?
C19 Rh1 C18 37.54(7) . . ?
C3 N2 C15 117.99(17) . . ?
C3 N2 Rh1 128.33(14) . . ?
C15 N2 Rh1 113.64(13) . . ?
N2 C3 C4 122.4(2) . . ?
N2 C3 H3 118.8 . . ?
C4 C3 H3 118.8 . . ?
C5 C4 C3 119.9(2) . . ?
C5 C4 H4 120.0 . . ?
C3 C4 H4 120.0 . . ?
C4 C5 C6 119.6(2) . . ?
C4 C5 H5 120.2 . . ?
C6 C5 H5 120.2 . . ?
C5 C6 C15 117.8(2) . . ?
C5 C6 C7 125.0(2) . . ?
C15 C6 C7 117.2(2) . . ?
C8 C7 C6 121.6(2) . . ?
C8 C7 H7 119.2 . . ?
C6 C7 H7 119.2 . . ?
C7 C8 C9 122.2(2) . . ?
C7 C8 H8 118.9 . . ?
C9 C8 H8 118.9 . . ?
C10 C9 C14 117.5(2) . . ?
C10 C9 C8 125.2(2) . . ?
C14 C9 C8 117.4(2) . . ?
C11 C10 C9 120.0(2) . . ?
C11 C10 H10 120.0 . . ?
C9 C10 H10 120.0 . . ?
C10 C11 C12 121.5(2) . . ?
C10 C11 H11 119.3 . . ?
C12 C11 H11 119.3 . . ?
C13 C12 C11 121.2(2) . . ?
C13 C12 H12 119.4 . . ?
C11 C12 H12 119.4 . . ?
C12 C13 C14 116.54(18) . . ?
C12 C13 Rh1 130.34(16) . . ?
C14 C13 Rh1 113.12(14) . . ?
C13 C14 C9 123.3(2) . . ?
C13 C14 C15 116.94(17) . . ?
C9 C14 C15 119.7(2) . . ?
N2 C15 C6 122.2(2) . . ?
N2 C15 C14 115.91(17) . . ?
C6 C15 C14 121.8(2) . . ?
C17 C16 C20 107.57(16) . . ?
C17 C16 C21 125.9(2) . . ?
C20 C16 C21 125.5(2) . . ?
C17 C16 Rh1 73.42(11) . . ?
C20 C16 Rh1 73.07(10) . . ?
C21 C16 Rh1 128.12(14) . . ?
C18 C17 C16 108.38(16) . . ?
C18 C17 C22 125.9(2) . . ?
C16 C17 C22 125.6(2) . . ?
C18 C17 Rh1 72.33(10) . . ?
C16 C17 Rh1 68.74(10) . . ?
C22 C17 Rh1 127.17(13) . . ?
C17 C18 C19 107.65(16) . . ?
C17 C18 C23 125.77(19) . . ?
C19 C18 C23 126.18(18) . . ?
C17 C18 Rh1 71.03(10) . . ?
C19 C18 Rh1 70.86(10) . . ?
C23 C18 Rh1 129.25(14) . . ?
C20 C19 C18 108.39(16) . . ?
C20 C19 C24 126.58(18) . . ?
C18 C19 C24 125.00(18) . . ?
C20 C19 Rh1 71.26(10) . . ?
C18 C19 Rh1 71.61(10) . . ?
C24 C19 Rh1 124.26(13) . . ?
C19 C20 C16 107.85(16) . . ?
C19 C20 C25 126.76(18) . . ?
C16 C20 C25 125.37(18) . . ?
C19 C20 Rh1 72.12(10) . . ?
C16 C20 Rh1 68.75(10) . . ?
C25 C20 Rh1 125.96(14) . . ?
C16 C21 H21A 109.5 . . ?
C16 C21 H21B 109.5 . . ?
H21A C21 H21B 109.5 . . ?
C16 C21 H21C 109.5 . . ?
H21A C21 H21C 109.5 . . ?
H21B C21 H21C 109.5 . . ?
C17 C22 H22A 109.5 . . ?
C17 C22 H22B 109.5 . . ?
H22A C22 H22B 109.5 . . ?
C17 C22 H22C 109.5 . . ?
H22A C22 H22C 109.5 . . ?
H22B C22 H22C 109.5 . . ?
C18 C23 H23A 109.5 . . ?
C18 C23 H23B 109.5 . . ?
H23A C23 H23B 109.5 . . ?
C18 C23 H23C 109.5 . . ?
H23A C23 H23C 109.5 . . ?
H23B C23 H23C 109.5 . . ?
C19 C24 H24A 109.5 . . ?
C19 C24 H24B 109.5 . . ?
H24A C24 H24B 109.5 . . ?
C19 C24 H24C 109.5 . . ?
H24A C24 H24C 109.5 . . ?
H24B C24 H24C 109.5 . . ?
C20 C25 H25A 109.5 . . ?
C20 C25 H25B 109.5 . . ?
H25A C25 H25B 109.5 . . ?
C20 C25 H25C 109.5 . . ?
H25A C25 H25C 109.5 . . ?
H25B C25 H25C 109.5 . . ?
C27 C26 C31 115.84(17) . . ?
C27 C26 Rh1 125.55(14) . . ?
C31 C26 Rh1 118.61(14) . . ?
C26 C27 C28 121.83(19) . . ?
C26 C27 H27 119.1 . . ?
C28 C27 H27 119.1 . . ?
C29 C28 C27 121.81(19) . . ?
C29 C28 H28 119.1 . . ?
C27 C28 H28 119.1 . . ?
C28 C29 C30 117.11(18) . . ?
C28 C29 C32 120.9(2) . . ?
C30 C29 C32 122.0(2) . . ?
C29 C30 C31 121.06(19) . . ?
C29 C30 H30 119.5 . . ?
C31 C30 H30 119.5 . . ?
C30 C31 C26 122.26(18) . . ?
C30 C31 H31 118.9 . . ?
C26 C31 H31 118.9 . . ?
C29 C32 H32A 109.5 . . ?
C29 C32 H32B 109.5 . . ?
H32A C32 H32B 109.5 . . ?
C29 C32 H32C 109.5 . . ?
H32A C32 H32C 109.5 . . ?
H32B C32 H32C 109.5 . . ?

loop_
_geom_bond_atom_site_label_1
_geom_bond_atom_site_label_2
_geom_bond_distance
_geom_bond_site_symmetry_2
_geom_bond_publ_flag
Rh1 C13 2.0308(18) . ?
Rh1 C26 2.0612(18) . ?
Rh1 N2 2.0818(16) . ?
Rh1 C16 2.1772(18) . ?
Rh1 C20 2.2347(17) . ?
Rh1 C17 2.2390(18) . ?
Rh1 C19 2.2459(17) . ?
Rh1 C18 2.2559(18) . ?
N2 C3 1.340(3) . ?
N2 C15 1.367(3) . ?
C3 C4 1.400(3) . ?
C3 H3 0.9500 . ?
C4 C5 1.361(4) . ?
C4 H4 0.9500 . ?
C5 C6 1.397(4) . ?
C5 H5 0.9500 . ?
C6 C15 1.414(3) . ?
C6 C7 1.430(4) . ?
C7 C8 1.344(4) . ?
C7 H7 0.9500 . ?
C8 C9 1.448(4) . ?
C8 H8 0.9500 . ?
C9 C10 1.400(4) . ?
C9 C14 1.413(3) . ?
C10 C11 1.367(4) . ?
C10 H10 0.9500 . ?
C11 C12 1.408(3) . ?
C11 H11 0.9500 . ?
C12 C13 1.377(3) . ?
C12 H12 0.9500 . ?
C13 C14 1.410(3) . ?
C14 C15 1.418(3) . ?
C16 C17 1.433(3) . ?
C16 C20 1.444(3) . ?
C16 C21 1.502(3) . ?
C17 C18 1.413(3) . ?
C17 C22 1.498(3) . ?
C18 C19 1.448(3) . ?
C18 C23 1.500(3) . ?
C19 C20 1.407(3) . ?
C19 C24 1.498(3) . ?
C20 C25 1.500(3) . ?
C21 H21A 0.9800 . ?
C21 H21B 0.9800 . ?
C21 H21C 0.9800 . ?
C22 H22A 0.9800 . ?
C22 H22B 0.9800 . ?
C22 H22C 0.9800 . ?
C23 H23A 0.9800 . ?
C23 H23B 0.9800 . ?
C23 H23C 0.9800 . ?
C24 H24A 0.9800 . ?
C24 H24B 0.9800 . ?
C24 H24C 0.9800 . ?
C25 H25A 0.9800 . ?
C25 H25B 0.9800 . ?
C25 H25C 0.9800 . ?
C26 C27 1.393(3) . ?
C26 C31 1.396(3) . ?
C27 C28 1.394(3) . ?
C27 H27 0.9500 . ?
C28 C29 1.381(3) . ?
C28 H28 0.9500 . ?
C29 C30 1.389(3) . ?
C29 C32 1.512(3) . ?
C30 C31 1.395(3) . ?
C30 H30 0.9500 . ?
C31 H31 0.9500 . ?
C32 H32A 0.9800 . ?
C32 H32B 0.9800 . ?
C32 H32C 0.9800 . ?

loop_
_geom_torsion_atom_site_label_1
_geom_torsion_atom_site_label_2
_geom_torsion_atom_site_label_3
_geom_torsion_atom_site_label_4
_geom_torsion
_geom_torsion_site_symmetry_1
_geom_torsion_site_symmetry_2
_geom_torsion_site_symmetry_3
_geom_torsion_site_symmetry_4
_geom_torsion_publ_flag
C15 N2 C3 C4 1.4(3) . . . . ?
Rh1 N2 C3 C4 -176.19(15) . . . . ?
N2 C3 C4 C5 -1.4(3) . . . . ?
C3 C4 C5 C6 0.4(3) . . . . ?
C4 C5 C6 C15 0.5(3) . . . . ?
C4 C5 C6 C7 180.0(2) . . . . ?
C5 C6 C7 C8 -179.6(2) . . . . ?
C15 C6 C7 C8 -0.1(3) . . . . ?
C6 C7 C8 C9 0.3(4) . . . . ?
C7 C8 C9 C10 179.8(2) . . . . ?
C7 C8 C9 C14 0.6(3) . . . . ?
C14 C9 C10 C11 1.4(3) . . . . ?
C8 C9 C10 C11 -177.8(2) . . . . ?
C9 C10 C11 C12 -0.1(3) . . . . ?
C10 C11 C12 C13 -1.3(3) . . . . ?
C11 C12 C13 C14 1.2(3) . . . . ?
C11 C12 C13 Rh1 -178.30(15) . . . . ?
C12 C13 C14 C9 0.2(3) . . . . ?
Rh1 C13 C14 C9 179.77(15) . . . . ?
C12 C13 C14 C15 179.73(17) . . . . ?
Rh1 C13 C14 C15 -0.7(2) . . . . ?
C10 C9 C14 C13 -1.5(3) . . . . ?
C8 C9 C14 C13 177.82(18) . . . . ?
C10 C9 C14 C15 178.98(18) . . . . ?
C8 C9 C14 C15 -1.7(3) . . . . ?
C3 N2 C15 C6 -0.4(3) . . . . ?
Rh1 N2 C15 C6 177.51(14) . . . . ?
C3 N2 C15 C14 -179.45(17) . . . . ?
Rh1 N2 C15 C14 -1.5(2) . . . . ?
C5 C6 C15 N2 -0.5(3) . . . . ?
C7 C6 C15 N2 179.95(18) . . . . ?
C5 C6 C15 C14 178.46(18) . . . . ?
C7 C6 C15 C14 -1.1(3) . . . . ?
C13 C14 C15 N2 1.5(2) . . . . ?
C9 C14 C15 N2 -178.95(17) . . . . ?
C13 C14 C15 C6 -177.55(17) . . . . ?
C9 C14 C15 C6 2.0(3) . . . . ?
C20 C16 C17 C18 -3.8(2) . . . . ?
C21 C16 C17 C18 -172.77(19) . . . . ?
Rh1 C16 C17 C18 61.80(13) . . . . ?
C20 C16 C17 C22 173.14(18) . . . . ?
C21 C16 C17 C22 4.2(3) . . . . ?
Rh1 C16 C17 C22 -121.25(19) . . . . ?
C20 C16 C17 Rh1 -65.61(12) . . . . ?
C21 C16 C17 Rh1 125.4(2) . . . . ?
C16 C17 C18 C19 2.2(2) . . . . ?
C22 C17 C18 C19 -174.72(18) . . . . ?
Rh1 C17 C18 C19 61.76(12) . . . . ?
C16 C17 C18 C23 175.22(18) . . . . ?
C22 C17 C18 C23 -1.7(3) . . . . ?
Rh1 C17 C18 C23 -125.23(19) . . . . ?
C16 C17 C18 Rh1 -59.54(12) . . . . ?
C22 C17 C18 Rh1 123.52(19) . . . . ?
C17 C18 C19 C20 0.3(2) . . . . ?
C23 C18 C19 C20 -172.71(18) . . . . ?
Rh1 C18 C19 C20 62.14(12) . . . . ?
C17 C18 C19 C24 178.69(17) . . . . ?
C23 C18 C19 C24 5.7(3) . . . . ?
Rh1 C18 C19 C24 -119.44(18) . . . . ?
C17 C18 C19 Rh1 -61.87(12) . . . . ?
C23 C18 C19 Rh1 125.15(19) . . . . ?
C18 C19 C20 C16 -2.6(2) . . . . ?
C24 C19 C20 C16 178.99(18) . . . . ?
Rh1 C19 C20 C16 59.74(12) . . . . ?
C18 C19 C20 C25 175.69(18) . . . . ?
C24 C19 C20 C25 -2.7(3) . . . . ?
Rh1 C19 C20 C25 -121.9(2) . . . . ?
C18 C19 C20 Rh1 -62.36(12) . . . . ?
C24 C19 C20 Rh1 119.25(19) . . . . ?
C17 C16 C20 C19 4.0(2) . . . . ?
C21 C16 C20 C19 172.98(19) . . . . ?
Rh1 C16 C20 C19 -61.89(13) . . . . ?
C17 C16 C20 C25 -174.38(18) . . . . ?
C21 C16 C20 C25 -5.4(3) . . . . ?
Rh1 C16 C20 C25 119.77(19) . . . . ?
C17 C16 C20 Rh1 65.85(12) . . . . ?
C21 C16 C20 Rh1 -125.1(2) . . . . ?
C31 C26 C27 C28 -2.7(3) . . . . ?
Rh1 C26 C27 C28 177.96(16) . . . . ?
C26 C27 C28 C29 1.1(3) . . . . ?
C27 C28 C29 C30 1.5(3) . . . . ?
C27 C28 C29 C32 -177.0(2) . . . . ?
C28 C29 C30 C31 -2.3(3) . . . . ?
C32 C29 C30 C31 176.1(2) . . . . ?
C29 C30 C31 C26 0.6(3) . . . . ?
C27 C26 C31 C30 1.9(3) . . . . ?
Rh1 C26 C31 C30 -178.76(15) . . . . ?
